data_7155238
loop_
_publ_author_name
'Philkhana, Satish Chandra'
'Mehrotra, Suneet'
'Murray, Thomas F.'
'Reddy, D. Srinivasa'

_publ_section_title
;
 Synthesis and biological evaluation of palmyrolide A macrocycles as
 sodium channel blockers towards neuroprotection.
;
_journal_issue 36
_journal_name_full 'Organic &amp; biomolecular chemistry'
_journal_page_first 8457
_journal_page_last 8473
_journal_paper_doi 10.1039/c6ob01372d
_journal_volume 14
_journal_year 2016
_chemical_absolute_configuration syn
_chemical_formula_moiety 'C19 H33 N O3'
_chemical_formula_sum 'C19 H33 N O3'
_chemical_formula_weight 323.46
_chemical_name_systematic (14R,16R,E)-16-(tert-butyl)-14-methyl-1-oxa-8-azacyclohexadec-10-ene-2,9-dione
_space_group_crystal_system monoclinic
_space_group_IT_number 4
_space_group_name_Hall 'P 2yb'
_space_group_name_H-M_alt 'P 1 21 1'
_symmetry_space_group_name_Hall 'P 2yb'
_symmetry_space_group_name_H-M 'P 1 21 1'
_atom_sites_solution_hydrogens geom
_audit_creation_method SHELXL-2014/7
_audit_update_record
;
2016-02-19 deposited with the CCDC.
2016-08-09 downloaded from the CCDC.
;
_cell_angle_alpha 90
_cell_angle_beta 104.393(6)
_cell_angle_gamma 90
_cell_formula_units_Z 4
_cell_length_a 11.998(3)
_cell_length_b 8.740(2)
_cell_length_c 18.751(5)
_cell_measurement_reflns_used 1600
_cell_measurement_temperature 296(2)
_cell_measurement_theta_max 19.64
_cell_measurement_theta_min 2.24
_cell_volume 1904.6(8)
_computing_cell_refinement 'Bruker SAINT'
_computing_data_collection 'Bruker APEX2'
_computing_data_reduction 'Bruker SAINT'
_computing_molecular_graphics 'Bruker SHELXTL'
_computing_publication_material 'Bruker SHELXTL'
_computing_structure_refinement 'SHELXL-2014/7 (Sheldrick, 2014)'
_computing_structure_solution 'SHELXS-97 (Sheldrick 2008)'
_diffrn_ambient_temperature 296(2)
_diffrn_measured_fraction_theta_full 1.000
_diffrn_measured_fraction_theta_max 0.997
_diffrn_measurement_device_type 'Bruker APEX-II CCD'
_diffrn_measurement_method '\f and \w scans'
_diffrn_radiation_type MoK\a
_diffrn_radiation_wavelength 0.71073
_diffrn_reflns_av_R_equivalents 0.1555
_diffrn_reflns_av_unetI/netI 0.1778
_diffrn_reflns_Laue_measured_fraction_full 1.000
_diffrn_reflns_Laue_measured_fraction_max 0.997
_diffrn_reflns_limit_h_max 15
_diffrn_reflns_limit_h_min -16
_diffrn_reflns_limit_k_max 11
_diffrn_reflns_limit_k_min -11
_diffrn_reflns_limit_l_max 24
_diffrn_reflns_limit_l_min -24
_diffrn_reflns_number 36143
_diffrn_reflns_point_group_measured_fraction_full 1.000
_diffrn_reflns_point_group_measured_fraction_max 0.995
_diffrn_reflns_theta_full 25.242
_diffrn_reflns_theta_max 28.340
_diffrn_reflns_theta_min 1.121
_exptl_absorpt_coefficient_mu 0.075
_exptl_absorpt_correction_T_max 0.987
_exptl_absorpt_correction_T_min 0.967
_exptl_absorpt_correction_type multi-scan
_exptl_absorpt_process_details 'SADABS (BRUKER, 2006)'
_exptl_crystal_colour COLOURLESS
_exptl_crystal_density_diffrn 1.128
_exptl_crystal_description NEEDLES
_exptl_crystal_F_000 712
_exptl_crystal_recrystallization_method 'Re-crystallisation from solvent: ethyl acetate-hexane'
_exptl_crystal_size_max 0.450
_exptl_crystal_size_mid 0.360
_exptl_crystal_size_min 0.180
_refine_diff_density_max 0.674
_refine_diff_density_min -0.316
_refine_diff_density_rms 0.099
_refine_ls_abs_structure_details
;
 Flack x determined using 1524 quotients [(I+)-(I-)]/[(I+)+(I-)]
 (Parsons, Flack and Wagner, Acta Cryst. B69 (2013) 249-259).
;
_refine_ls_abs_structure_Flack 2.3(10)
_refine_ls_extinction_coef 0.030(3)
_refine_ls_extinction_expression Fc^*^=kFc[1+0.001xFc^2^\l^3^/sin(2\q)]^-1/4^
_refine_ls_extinction_method 'SHELXL-2014/7 (Sheldrick 2014'
_refine_ls_goodness_of_fit_ref 0.987
_refine_ls_hydrogen_treatment constr
_refine_ls_matrix_type full
_refine_ls_number_parameters 424
_refine_ls_number_reflns 9449
_refine_ls_number_restraints 1
_refine_ls_restrained_S_all 0.987
_refine_ls_R_factor_all 0.1626
_refine_ls_R_factor_gt 0.0701
_refine_ls_shift/su_max 0.000
_refine_ls_shift/su_mean 0.000
_refine_ls_structure_factor_coef Fsqd
_refine_ls_weighting_details 'w=1/[\s^2^(Fo^2^)+(0.0644P)^2^] where P=(Fo^2^+2Fc^2^)/3'
_refine_ls_weighting_scheme calc
_refine_ls_wR_factor_gt 0.1336
_refine_ls_wR_factor_ref 0.1757
_reflns_Friedel_coverage 0.876
_reflns_Friedel_fraction_full 1.000
_reflns_Friedel_fraction_max 0.993
_reflns_number_gt 5015
_reflns_number_total 9449
_reflns_threshold_expression 'I > 2\s(I)'
_cod_data_source_file c6ob01372d2.cif
_cod_data_source_block Compound_18
_cod_depositor_comments
;
The following automatic conversions were performed:

'_chemical_absolute_configuration' value 'SYN' changed to 'syn'
according to
/usr/data/users/saulius/crontab/automatic-downloads/rss-feeds/RSC/lib/dictionaries/cif_core.dic
dictionary named 'cif_core.dic' version 2.4.2 from 2011-04-26.

'_exptl_absorpt_correction_type' value 'MULTI-SCAN' changed to
'multi-scan' according to
/usr/data/users/saulius/crontab/automatic-downloads/rss-feeds/RSC/lib/dictionaries/cif_core.dic
dictionary named 'cif_core.dic' version 2.4.2 from 2011-04-26.

Automatic conversion script
Id: cif_fix_values 4268 2015-11-12 08:31:59Z antanas 

 Adding full bibliography for 7155237--7155239.cif.
;
_cod_database_code 7155238
_shelx_shelxl_version_number 2014/7
_shelx_space_group_comment
;
The symmetry employed for this shelxl refinement is uniquely defined
by the following loop, which should always be used as a source of
symmetry information in preference to the above space-group names.
They are only intended as comments.
;
_shelx_estimated_absorpt_t_min 0.967
_shelx_estimated_absorpt_t_max 0.987

loop_
_space_group_symop_operation_xyz
'x, y, z'
'-x, y+1/2, -z'

loop_
_atom_site_label
_atom_site_type_symbol
_atom_site_fract_x
_atom_site_fract_y
_atom_site_fract_z
_atom_site_U_iso_or_equiv
_atom_site_adp_type
_atom_site_occupancy
_atom_site_site_symmetry_order
_atom_site_calc_flag
_atom_site_refinement_flags_posn
_atom_site_refinement_flags_adp
O1A O 0.7186(4) 0.5581(5) 0.0429(2) 0.0434(11) Uani 1 1 d . .
O2A O 0.9906(3) 0.2264(4) 0.28657(17) 0.0210(8) Uani 1 1 d . .
O3A O 0.8129(3) 0.1970(4) 0.30361(19) 0.0290(9) Uani 1 1 d . .
N1A N 0.6108(4) 0.3982(5) 0.0913(2) 0.0266(11) Uani 1 1 d . .
H1A H 0.5812 0.3811 0.1278 0.032 Uiso 1 1 calc R U
C1A C 0.6819(5) 0.5172(6) 0.0948(3) 0.0264(13) Uani 1 1 d . .
C2A C 0.7160(5) 0.5857(7) 0.1710(4) 0.0424(16) Uani 1 1 d . .
H2A H 0.6699 0.5663 0.2032 0.051 Uiso 1 1 calc R U
C3A C 0.8046(6) 0.6685(8) 0.1931(4) 0.0444(17) Uani 1 1 d . .
H3A H 0.8460 0.6953 0.1591 0.053 Uiso 1 1 calc R U
C4A C 0.8473(5) 0.7267(7) 0.2709(3) 0.0390(16) Uani 1 1 d . .
H4A1 H 0.7816 0.7509 0.2903 0.047 Uiso 1 1 calc R U
H4A2 H 0.8902 0.8206 0.2701 0.047 Uiso 1 1 calc R U
C5A C 0.9251(5) 0.6111(6) 0.3230(3) 0.0272(13) Uani 1 1 d . .
H5A1 H 0.9538 0.6591 0.3707 0.033 Uiso 1 1 calc R U
H5A2 H 0.8786 0.5241 0.3299 0.033 Uiso 1 1 calc R U
C6A C 1.0276(4) 0.5528(6) 0.2959(3) 0.0231(11) Uani 1 1 d . .
H6A H 0.9984 0.5031 0.2480 0.028 Uiso 1 1 calc R U
C7A C 1.0978(4) 0.4360(6) 0.3492(3) 0.0230(12) Uani 1 1 d . .
H7A1 H 1.1647 0.4081 0.3318 0.028 Uiso 1 1 calc R U
H7A2 H 1.1254 0.4849 0.3968 0.028 Uiso 1 1 calc R U
C8A C 1.0349(4) 0.2904(6) 0.3599(3) 0.0194(11) Uani 1 1 d . .
H8A H 0.9696 0.3176 0.3801 0.023 Uiso 1 1 calc R U
C9A C 0.8782(4) 0.1924(6) 0.2641(3) 0.0200(11) Uani 1 1 d . .
C10A C 0.8442(4) 0.1524(6) 0.1835(3) 0.0241(12) Uani 1 1 d . .
H10C H 0.9001 0.0816 0.1729 0.029 Uiso 1 1 calc R U
H10D H 0.8456 0.2444 0.1548 0.029 Uiso 1 1 calc R U
C11A C 0.7255(4) 0.0810(6) 0.1602(3) 0.0211(11) Uani 1 1 d . .
H11C H 0.6703 0.1502 0.1731 0.025 Uiso 1 1 calc R U
H11D H 0.7252 -0.0129 0.1877 0.025 Uiso 1 1 calc R U
C12A C 0.6866(5) 0.0452(6) 0.0780(3) 0.0270(12) Uani 1 1 d . .
H12C H 0.7411 -0.0265 0.0661 0.032 Uiso 1 1 calc R U
H12D H 0.6128 -0.0063 0.0688 0.032 Uiso 1 1 calc R U
C13A C 0.6747(5) 0.1803(6) 0.0249(3) 0.0260(12) Uani 1 1 d . .
H13C H 0.7480 0.2332 0.0346 0.031 Uiso 1 1 calc R U
H13D H 0.6593 0.1403 -0.0248 0.031 Uiso 1 1 calc R U
C14A C 0.5817(5) 0.2968(6) 0.0282(3) 0.0291(13) Uani 1 1 d . .
H14C H 0.5662 0.3581 -0.0163 0.035 Uiso 1 1 calc R U
H14D H 0.5115 0.2424 0.0290 0.035 Uiso 1 1 calc R U
C15A C 1.1057(5) 0.6852(7) 0.2862(4) 0.0405(15) Uani 1 1 d . .
H15D H 1.0639 0.7537 0.2490 0.061 Uiso 1 1 calc R U
H15E H 1.1713 0.6459 0.2715 0.061 Uiso 1 1 calc R U
H15F H 1.1310 0.7393 0.3319 0.061 Uiso 1 1 calc R U
C16A C 1.1083(4) 0.1682(6) 0.4104(3) 0.0245(12) Uani 1 1 d . .
C17A C 1.2017(5) 0.1028(6) 0.3763(3) 0.0307(14) Uani 1 1 d . .
H17D H 1.2525 0.1835 0.3697 0.046 Uiso 1 1 calc R U
H17E H 1.1664 0.0578 0.3294 0.046 Uiso 1 1 calc R U
H17F H 1.2446 0.0262 0.4083 0.046 Uiso 1 1 calc R U
C18A C 1.1636(5) 0.2424(7) 0.4848(3) 0.0360(15) Uani 1 1 d . .
H18D H 1.1968 0.1645 0.5197 0.054 Uiso 1 1 calc R U
H18E H 1.1061 0.2970 0.5021 0.054 Uiso 1 1 calc R U
H18F H 1.2226 0.3122 0.4791 0.054 Uiso 1 1 calc R U
C19A C 1.0299(5) 0.0386(7) 0.4223(3) 0.0329(14) Uani 1 1 d . .
H19D H 0.9963 -0.0101 0.3761 0.049 Uiso 1 1 calc R U
H19E H 0.9700 0.0792 0.4426 0.049 Uiso 1 1 calc R U
H19F H 1.0740 -0.0348 0.4558 0.049 Uiso 1 1 calc R U
O1B O 0.0410(3) -0.0578(5) 0.1308(2) 0.0358(10) Uani 1 1 d . .
O2B O 0.4318(3) 0.2305(4) 0.30056(17) 0.0183(8) Uani 1 1 d . .
O3B O 0.4972(3) 0.2795(5) 0.20081(18) 0.0304(9) Uani 1 1 d . .
N1B N 0.1387(4) 0.0612(5) 0.0583(2) 0.0256(10) Uani 1 1 d . .
H1B H 0.1994 0.0613 0.0417 0.031 Uiso 1 1 calc R U
C1B C 0.1282(5) -0.0453(6) 0.1077(3) 0.0240(12) Uani 1 1 d . .
C2B C 0.2286(5) -0.1446(6) 0.1373(3) 0.0237(12) Uani 1 1 d . .
H2B H 0.2133 -0.2417 0.1528 0.028 Uiso 1 1 calc R U
C3B C 0.3373(5) -0.1100(6) 0.1441(3) 0.0214(12) Uani 1 1 d . .
H3B H 0.3537 -0.0181 0.1238 0.026 Uiso 1 1 calc R U
C4B C 0.4370(4) -0.2081(6) 0.1823(3) 0.0250(12) Uani 1 1 d . .
H4B1 H 0.4834 -0.2317 0.1481 0.030 Uiso 1 1 calc R U
H4B2 H 0.4080 -0.3037 0.1968 0.030 Uiso 1 1 calc R U
C5B C 0.5128(4) -0.1304(6) 0.2505(3) 0.0224(12) Uani 1 1 d . .
H5B1 H 0.5422 -0.0354 0.2357 0.027 Uiso 1 1 calc R U
H5B2 H 0.5781 -0.1960 0.2710 0.027 Uiso 1 1 calc R U
C6B C 0.4496(4) -0.0955(6) 0.3112(3) 0.0188(11) Uani 1 1 d . .
H6B H 0.3764 -0.0460 0.2877 0.023 Uiso 1 1 calc R U
C7B C 0.5181(4) 0.0139(5) 0.3695(3) 0.0211(12) Uani 1 1 d . .
H7B1 H 0.4763 0.0272 0.4072 0.025 Uiso 1 1 calc R U
H7B2 H 0.5910 -0.0343 0.3926 0.025 Uiso 1 1 calc R U
C8B C 0.5427(4) 0.1706(6) 0.3426(3) 0.0182(11) Uani 1 1 d . .
H8B H 0.5941 0.1596 0.3097 0.022 Uiso 1 1 calc R U
C9B C 0.4194(4) 0.2763(6) 0.2308(3) 0.0193(11) Uani 1 1 d . .
C10B C 0.2977(4) 0.3180(6) 0.1958(3) 0.0220(11) Uani 1 1 d . .
H10E H 0.2749 0.4010 0.2235 0.026 Uiso 1 1 calc R U
H10F H 0.2489 0.2309 0.1985 0.026 Uiso 1 1 calc R U
C11B C 0.2781(5) 0.3666(6) 0.1160(3) 0.0258(12) Uani 1 1 d . .
H11E H 0.2939 0.2805 0.0874 0.031 Uiso 1 1 calc R U
H11F H 0.3319 0.4475 0.1127 0.031 Uiso 1 1 calc R U
C12B C 0.1561(4) 0.4231(6) 0.0829(3) 0.0311(14) Uani 1 1 d . .
H12E H 0.1441 0.5144 0.1094 0.037 Uiso 1 1 calc R U
H12F H 0.1509 0.4532 0.0324 0.037 Uiso 1 1 calc R U
C13B C 0.0581(4) 0.3134(6) 0.0826(3) 0.0241(12) Uani 1 1 d . .
H13E H -0.0137 0.3696 0.0686 0.029 Uiso 1 1 calc R U
H13F H 0.0662 0.2762 0.1324 0.029 Uiso 1 1 calc R U
C14B C 0.0504(5) 0.1767(7) 0.0318(3) 0.0308(13) Uani 1 1 d . .
H14E H -0.0246 0.1296 0.0253 0.037 Uiso 1 1 calc R U
H14F H 0.0566 0.2124 -0.0161 0.037 Uiso 1 1 calc R U
C15B C 0.4228(5) -0.2413(6) 0.3480(3) 0.0297(13) Uani 1 1 d . .
H15A H 0.4932 -0.2859 0.3761 0.045 Uiso 1 1 calc R U
H15B H 0.3843 -0.3125 0.3110 0.045 Uiso 1 1 calc R U
H15C H 0.3740 -0.2175 0.3800 0.045 Uiso 1 1 calc R U
C16B C 0.5944(4) 0.2888(6) 0.4030(3) 0.0216(11) Uani 1 1 d . .
C17B C 0.5070(5) 0.3384(7) 0.4455(3) 0.0327(14) Uani 1 1 d . .
H17A H 0.4785 0.2499 0.4656 0.049 Uiso 1 1 calc R U
H17B H 0.4442 0.3906 0.4129 0.049 Uiso 1 1 calc R U
H17C H 0.5435 0.4059 0.4848 0.049 Uiso 1 1 calc R U
C18B C 0.7003(4) 0.2190(7) 0.4558(3) 0.0326(14) Uani 1 1 d . .
H18A H 0.7500 0.1760 0.4281 0.049 Uiso 1 1 calc R U
H18B H 0.6764 0.1402 0.4845 0.049 Uiso 1 1 calc R U
H18C H 0.7408 0.2971 0.4881 0.049 Uiso 1 1 calc R U
C19B C 0.6309(5) 0.4286(6) 0.3659(3) 0.0312(13) Uani 1 1 d . .
H19A H 0.6627 0.5041 0.4025 0.047 Uiso 1 1 calc R U
H19B H 0.5651 0.4706 0.3314 0.047 Uiso 1 1 calc R U
H19C H 0.6877 0.3993 0.3405 0.047 Uiso 1 1 calc R U

loop_
_atom_site_aniso_label
_atom_site_aniso_U_11
_atom_site_aniso_U_22
_atom_site_aniso_U_33
_atom_site_aniso_U_23
_atom_site_aniso_U_13
_atom_site_aniso_U_12
O1A 0.053(3) 0.034(2) 0.053(3) -0.003(2) 0.031(2) -0.008(2)
O2A 0.0157(18) 0.027(2) 0.0195(18) -0.0035(16) 0.0024(14) -0.0013(15)
O3A 0.022(2) 0.041(2) 0.027(2) -0.0055(18) 0.0103(16) -0.0046(17)
N1A 0.034(3) 0.025(3) 0.025(2) 0.003(2) 0.015(2) 0.004(2)
C1A 0.024(3) 0.027(3) 0.027(3) -0.006(3) 0.005(2) 0.002(2)
C2A 0.036(4) 0.032(4) 0.060(5) -0.010(3) 0.015(3) 0.009(3)
C3A 0.045(4) 0.040(4) 0.049(4) 0.007(3) 0.013(3) 0.011(3)
C4A 0.039(4) 0.034(3) 0.034(3) -0.014(3) -0.009(3) 0.015(3)
C5A 0.030(3) 0.019(3) 0.030(3) 0.002(2) 0.002(3) 0.002(2)
C6A 0.024(3) 0.020(3) 0.024(3) 0.001(2) 0.003(2) 0.002(2)
C7A 0.021(3) 0.021(3) 0.026(3) 0.003(2) 0.004(2) 0.000(2)
C8A 0.018(3) 0.020(3) 0.020(3) -0.001(2) 0.005(2) 0.003(2)
C9A 0.021(3) 0.018(3) 0.022(3) 0.001(2) 0.007(2) 0.004(2)
C10A 0.025(3) 0.023(3) 0.026(3) 0.002(2) 0.009(2) 0.002(2)
C11A 0.018(3) 0.020(3) 0.023(3) 0.003(2) 0.003(2) 0.000(2)
C12A 0.027(3) 0.024(3) 0.028(3) -0.001(3) 0.003(2) -0.001(2)
C13A 0.033(3) 0.024(3) 0.020(3) 0.002(2) 0.004(2) 0.004(2)
C14A 0.030(3) 0.026(3) 0.030(3) 0.001(3) 0.005(2) 0.001(3)
C15A 0.049(4) 0.027(3) 0.050(4) 0.012(3) 0.021(3) 0.001(3)
C16A 0.023(3) 0.021(3) 0.032(3) 0.009(2) 0.010(2) 0.009(2)
C17A 0.028(3) 0.024(3) 0.044(4) 0.008(3) 0.015(3) 0.010(2)
C18A 0.043(4) 0.036(3) 0.025(3) 0.005(3) -0.001(3) 0.009(3)
C19A 0.028(3) 0.027(3) 0.044(4) 0.009(3) 0.011(3) 0.002(3)
O1B 0.034(2) 0.033(2) 0.045(2) -0.001(2) 0.020(2) -0.0009(19)
O2B 0.0190(18) 0.0223(18) 0.0131(17) 0.0020(15) 0.0029(14) 0.0019(15)
O3B 0.027(2) 0.043(2) 0.0244(19) 0.0111(18) 0.0120(16) 0.0087(18)
N1B 0.023(2) 0.028(2) 0.025(2) -0.003(2) 0.0030(19) 0.000(2)
C1B 0.030(3) 0.021(3) 0.021(3) -0.012(2) 0.007(2) -0.006(2)
C2B 0.029(3) 0.019(3) 0.026(3) -0.003(2) 0.011(2) -0.004(2)
C3B 0.033(3) 0.016(3) 0.015(2) -0.003(2) 0.006(2) 0.001(2)
C4B 0.029(3) 0.024(3) 0.022(3) -0.002(2) 0.006(2) 0.001(2)
C5B 0.023(3) 0.023(3) 0.021(3) -0.003(2) 0.006(2) 0.005(2)
C6B 0.018(3) 0.020(3) 0.018(3) -0.001(2) 0.004(2) 0.001(2)
C7B 0.023(3) 0.025(3) 0.015(2) 0.002(2) 0.003(2) 0.005(2)
C8B 0.017(3) 0.023(3) 0.014(2) -0.001(2) 0.002(2) 0.002(2)
C9B 0.025(3) 0.017(3) 0.014(2) -0.002(2) 0.002(2) -0.002(2)
C10B 0.021(3) 0.021(3) 0.022(3) 0.002(2) 0.004(2) 0.002(2)
C11B 0.028(3) 0.023(3) 0.023(3) 0.004(2) 0.001(2) -0.005(2)
C12B 0.028(3) 0.027(3) 0.032(3) 0.011(3) -0.003(3) 0.003(3)
C13B 0.023(3) 0.023(3) 0.023(3) 0.001(2) 0.002(2) 0.003(2)
C14B 0.027(3) 0.032(3) 0.026(3) 0.000(3) -0.007(2) 0.002(3)
C15B 0.040(3) 0.024(3) 0.027(3) 0.003(2) 0.011(3) -0.003(3)
C16B 0.019(3) 0.031(3) 0.015(2) -0.005(2) 0.004(2) 0.004(2)
C17B 0.036(3) 0.039(4) 0.025(3) -0.012(3) 0.010(3) -0.001(3)
C18B 0.029(3) 0.040(3) 0.026(3) -0.012(3) 0.002(2) -0.003(3)
C19B 0.032(3) 0.027(3) 0.035(3) -0.012(3) 0.011(3) -0.007(3)

loop_
_atom_type_symbol
_atom_type_description
_atom_type_scat_dispersion_real
_atom_type_scat_dispersion_imag
_atom_type_scat_source
C C 0.0033 0.0016 'International Tables Vol C Tables 4.2.6.8 and 6.1.1.4'
H H 0.0000 0.0000 'International Tables Vol C Tables 4.2.6.8 and 6.1.1.4'
N N 0.0061 0.0033 'International Tables Vol C Tables 4.2.6.8 and 6.1.1.4'
O O 0.0106 0.0060 'International Tables Vol C Tables 4.2.6.8 and 6.1.1.4'

loop_
_geom_angle_atom_site_label_1
_geom_angle_atom_site_label_2
_geom_angle_atom_site_label_3
_geom_angle
C9A O2A C8A 118.9(4)
C1A N1A C14A 122.5(5)
O1A C1A N1A 122.9(5)
O1A C1A C2A 125.0(5)
N1A C1A C2A 112.0(5)
C3A C2A C1A 122.9(6)
C2A C3A C4A 124.3(7)
C3A C4A C5A 113.4(5)
C6A C5A C4A 114.5(5)
C7A C6A C15A 109.2(4)
C7A C6A C5A 111.2(4)
C15A C6A C5A 110.8(5)
C8A C7A C6A 115.8(4)
O2A C8A C7A 105.9(4)
O2A C8A C16A 109.3(4)
C7A C8A C16A 115.6(4)
O3A C9A O2A 123.8(4)
O3A C9A C10A 124.7(4)
O2A C9A C10A 111.5(4)
C9A C10A C11A 112.7(4)
C10A C11A C12A 113.8(4)
C13A C12A C11A 117.0(4)
C14A C13A C12A 116.2(5)
N1A C14A C13A 114.3(4)
C19A C16A C18A 108.9(5)
C19A C16A C17A 109.0(5)
C18A C16A C17A 110.0(5)
C19A C16A C8A 108.9(4)
C18A C16A C8A 108.4(4)
C17A C16A C8A 111.5(4)
C9B O2B C8B 119.8(4)
C1B N1B C14B 122.1(4)
O1B C1B N1B 122.6(5)
O1B C1B C2B 120.0(5)
N1B C1B C2B 117.4(5)
C3B C2B C1B 126.8(5)
C2B C3B C4B 124.7(5)
C3B C4B C5B 112.5(4)
C4B C5B C6B 113.8(4)
C15B C6B C7B 109.6(4)
C15B C6B C5B 111.5(4)
C7B C6B C5B 112.0(4)
C8B C7B C6B 116.2(4)
O2B C8B C7B 106.0(4)
O2B C8B C16B 107.5(4)
C7B C8B C16B 115.9(4)
O3B C9B O2B 123.5(4)
O3B C9B C10B 125.3(4)
O2B C9B C10B 111.2(4)
C9B C10B C11B 113.4(4)
C10B C11B C12B 113.0(5)
C13B C12B C11B 117.5(4)
C12B C13B C14B 115.2(5)
N1B C14B C13B 113.9(4)
C19B C16B C17B 108.8(4)
C19B C16B C18B 109.2(4)
C17B C16B C18B 110.0(4)
C19B C16B C8B 108.1(4)
C17B C16B C8B 111.7(4)
C18B C16B C8B 109.0(4)

loop_
_geom_bond_atom_site_label_1
_geom_bond_atom_site_label_2
_geom_bond_distance
O1A C1A 1.216(6)
O2A C9A 1.343(6)
O2A C8A 1.458(6)
O3A C9A 1.205(6)
N1A C1A 1.337(7)
N1A C14A 1.449(7)
C1A C2A 1.510(8)
C2A C3A 1.268(9)
C3A C4A 1.510(8)
C4A C5A 1.548(7)
C5A C6A 1.531(7)
C6A C7A 1.527(7)
C6A C15A 1.528(8)
C7A C8A 1.519(7)
C8A C16A 1.548(7)
C9A C10A 1.505(7)
C10A C11A 1.516(7)
C11A C12A 1.529(7)
C12A C13A 1.527(7)
C13A C14A 1.524(7)
C16A C19A 1.524(7)
C16A C18A 1.532(8)
C16A C17A 1.533(7)
O1B C1B 1.233(6)
O2B C9B 1.341(5)
O2B C8B 1.465(6)
O3B C9B 1.204(6)
N1B C1B 1.342(7)
N1B C14B 1.458(7)
C1B C2B 1.476(8)
C2B C3B 1.315(7)
C3B C4B 1.501(7)
C4B C5B 1.532(7)
C5B C6B 1.546(7)
C6B C15B 1.521(7)
C6B C7B 1.530(7)
C7B C8B 1.514(7)
C8B C16B 1.545(7)
C9B C10B 1.489(7)
C10B C11B 1.517(7)
C11B C12B 1.524(7)
C12B C13B 1.516(7)
C13B C14B 1.517(7)
C16B C19B 1.522(8)
C16B C17B 1.529(7)
C16B C18B 1.530(7)

loop_
_geom_torsion_atom_site_label_1
_geom_torsion_atom_site_label_2
_geom_torsion_atom_site_label_3
_geom_torsion_atom_site_label_4
_geom_torsion
C14A N1A C1A O1A 7.4(8)
C14A N1A C1A C2A -169.0(4)
O1A C1A C2A C3A -16.5(9)
N1A C1A C2A C3A 159.8(6)
C1A C2A C3A C4A -174.1(5)
C2A C3A C4A C5A 85.0(8)
C3A C4A C5A C6A 54.0(7)
C4A C5A C6A C7A -178.4(5)
C4A C5A C6A C15A 59.9(6)
C15A C6A C7A C8A -175.1(5)
C5A C6A C7A C8A 62.3(6)
C9A O2A C8A C7A -126.9(4)
C9A O2A C8A C16A 107.9(5)
C6A C7A C8A O2A 55.3(5)
C6A C7A C8A C16A 176.5(4)
C8A O2A C9A O3A -7.9(7)
C8A O2A C9A C10A 170.6(4)
O3A C9A C10A C11A -13.9(7)
O2A C9A C10A C11A 167.6(4)
C9A C10A C11A C12A 177.6(4)
C10A C11A C12A C13A -61.8(6)
C11A C12A C13A C14A -65.2(6)
C1A N1A C14A C13A 77.7(6)
C12A C13A C14A N1A 75.5(6)
O2A C8A C16A C19A -67.1(5)
C7A C8A C16A C19A 173.6(4)
O2A C8A C16A C18A 174.4(4)
C7A C8A C16A C18A 55.2(6)
O2A C8A C16A C17A 53.2(5)
C7A C8A C16A C17A -66.0(6)
C14B N1B C1B O1B 4.1(7)
C14B N1B C1B C2B -172.8(4)
O1B C1B C2B C3B -149.2(5)
N1B C1B C2B C3B 27.8(8)
C1B C2B C3B C4B 172.8(5)
C2B C3B C4B C5B -116.1(5)
C3B C4B C5B C6B 62.1(6)
C4B C5B C6B C15B 70.2(6)
C4B C5B C6B C7B -166.6(4)
C15B C6B C7B C8B -174.8(4)
C5B C6B C7B C8B 61.0(6)
C9B O2B C8B C7B -124.7(4)
C9B O2B C8B C16B 110.7(4)
C6B C7B C8B O2B 51.3(5)
C6B C7B C8B C16B 170.5(4)
C8B O2B C9B O3B -4.3(7)
C8B O2B C9B C10B 174.3(4)
O3B C9B C10B C11B 0.2(7)
O2B C9B C10B C11B -178.4(4)
C9B C10B C11B C12B -174.7(4)
C10B C11B C12B C13B -58.7(7)
C11B C12B C13B C14B -68.5(7)
C1B N1B C14B C13B 82.4(6)
C12B C13B C14B N1B 73.7(6)
O2B C8B C16B C19B -70.6(5)
C7B C8B C16B C19B 170.9(4)
O2B C8B C16B C17B 49.0(5)
C7B C8B C16B C17B -69.4(5)
O2B C8B C16B C18B 170.8(4)
C7B C8B C16B C18B 52.3(5)
